data_7218410
loop_
_publ_author_name
'Rosado, M\'ario T. S.'
'Maria, Teresa M. R.'
'Castro, Ricardo A. E.'
'Canotilho, Jo\~ao'
'Silva, Manuela Ramos'
'Eus\'ebio, M. Ermelinda S.'

_publ_section_title
;
 Molecular structure and polymorphism of a cyclohexanediol:
 trans-1,4-cyclohexanedimethanol
;
_journal_issue 48
_journal_name_full CrystEngComm
_journal_page_first 10977
_journal_paper_doi 10.1039/C4CE01211A
_journal_volume 16
_journal_year 2014
_chemical_formula_sum 'C8 H16 O2'
_chemical_formula_weight 144.21
_chemical_name_systematic
; 
 trans-1,4-cyclohexanedimethanol 
;
_space_group_IT_number 14
_symmetry_cell_setting monoclinic
_symmetry_space_group_name_Hall '-P 2ybc'
_symmetry_space_group_name_H-M 'P 1 21/c 1'
_atom_sites_solution_hydrogens geom
_atom_sites_solution_primary direct
_atom_sites_solution_secondary difmap
_audit_creation_method SHELXL-97
_cell_angle_alpha 90.00
_cell_angle_beta 100.211(3)
_cell_angle_gamma 90.00
_cell_formula_units_Z 4
_cell_length_a 10.6792(15)
_cell_length_b 9.1741(14)
_cell_length_c 9.0549(12)
_cell_measurement_reflns_used 704
_cell_measurement_temperature 293(2)
_cell_measurement_theta_max 28.58
_cell_measurement_theta_min 2.94
_cell_volume 873.1(2)
_computing_cell_refinement 'SAINT (Bruker, 2003)'
_computing_data_collection 'APEX2 (Bruker, 2003)'
_computing_data_reduction SAINT
_computing_molecular_graphics 'ORTEPII (Johnson, 1976)'
_computing_publication_material SHELXL97
_computing_structure_refinement 'SHELXL-97 (Sheldrick, 1997)'
_computing_structure_solution 'SHELXS97 (Sheldrick, 2008)'
_diffrn_ambient_temperature 293(2)
_diffrn_measured_fraction_theta_full 1.000
_diffrn_measured_fraction_theta_max 0.997
_diffrn_measurement_device_type 'Bruker APEX CCD area-detector'
_diffrn_measurement_method '\f and \w'
_diffrn_radiation_monochromator graphite
_diffrn_radiation_source 'fine-focus sealed tube'
_diffrn_radiation_type MoK\a
_diffrn_radiation_wavelength 0.71073
_diffrn_reflns_av_R_equivalents 0.0341
_diffrn_reflns_av_sigmaI/netI 0.0536
_diffrn_reflns_limit_h_max 10
_diffrn_reflns_limit_h_min -14
_diffrn_reflns_limit_k_max 12
_diffrn_reflns_limit_k_min -9
_diffrn_reflns_limit_l_max 12
_diffrn_reflns_limit_l_min -12
_diffrn_reflns_number 5023
_diffrn_reflns_theta_full 25.00
_diffrn_reflns_theta_max 28.71
_diffrn_reflns_theta_min 1.94
_exptl_absorpt_coefficient_mu 0.077
_exptl_absorpt_correction_T_max 0.999
_exptl_absorpt_correction_T_min 0.640
_exptl_absorpt_correction_type multi-scan
_exptl_absorpt_process_details '(SADABS;  Sheldrick, 2000)'
_exptl_crystal_colour colourless
_exptl_crystal_density_diffrn 1.097
_exptl_crystal_density_method 'not measured'
_exptl_crystal_description prism
_exptl_crystal_F_000 320
_exptl_crystal_size_max 0.3
_exptl_crystal_size_mid 0.2
_exptl_crystal_size_min 0.1
_refine_diff_density_max 0.193
_refine_diff_density_min -0.169
_refine_diff_density_rms 0.036
_refine_ls_extinction_method none
_refine_ls_goodness_of_fit_ref 0.990
_refine_ls_hydrogen_treatment mixed
_refine_ls_matrix_type full
_refine_ls_number_parameters 97
_refine_ls_number_reflns 2257
_refine_ls_number_restraints 0
_refine_ls_restrained_S_all 0.990
_refine_ls_R_factor_all 0.1269
_refine_ls_R_factor_gt 0.0533
_refine_ls_shift/su_max 0.000
_refine_ls_shift/su_mean 0.000
_refine_ls_structure_factor_coef Fsqd
_refine_ls_weighting_details 'calc w=1/[\s^2^(Fo^2^)+(0.0677P)^2^+0.0000P] where P=(Fo^2^+2Fc^2^)/3'
_refine_ls_weighting_scheme calc
_refine_ls_wR_factor_gt 0.1261
_refine_ls_wR_factor_ref 0.1573
_reflns_number_gt 1093
_reflns_number_total 2257
_reflns_threshold_expression I>2\s(I)
_cod_data_source_file c4ce01211a2.cif
_cod_data_source_block dimetanol
_cod_depositor_comments 'Adding full bibliography for 7218410--7218411.cif.'
_cod_original_sg_symbol_H-M P21/c
_cod_database_code 7218410

loop_
_symmetry_equiv_pos_as_xyz
'x, y, z'
'-x, y+1/2, -z+1/2'
'-x, -y, -z'
'x, -y-1/2, z-1/2'

loop_
_atom_site_label
_atom_site_type_symbol
_atom_site_fract_x
_atom_site_fract_y
_atom_site_fract_z
_atom_site_U_iso_or_equiv
_atom_site_adp_type
_atom_site_occupancy
_atom_site_symmetry_multiplicity
_atom_site_calc_flag
_atom_site_refinement_flags
C1 C 0.10461(15) 0.5186(2) 0.13055(16) 0.0431(5) Uani 1 1 d .
H1A H 0.1753 0.5361 0.0770 0.052 Uiso 1 1 calc R
C2 C 0.04858(19) 0.3699(2) 0.08335(18) 0.0542(5) Uani 1 1 d .
H2A H -0.0185 0.3480 0.1395 0.065 Uiso 1 1 calc R
H2B H 0.1142 0.2963 0.1075 0.065 Uiso 1 1 calc R
C3 C 0.00544(18) 0.6363(2) 0.08411(18) 0.0509(5) Uani 1 1 d .
H3A H 0.0437 0.7311 0.1085 0.061 Uiso 1 1 calc R
H3B H -0.0632 0.6244 0.1403 0.061 Uiso 1 1 calc R
C4 C 0.15751(19) 0.5215(2) 0.29734(18) 0.0580(6) Uani 1 1 d .
H4A H 0.0884 0.5158 0.3536 0.070 Uiso 1 1 calc R
H4B H 0.2129 0.4382 0.3241 0.070 Uiso 1 1 calc R
O1 O 0.22653(14) 0.65180(17) 0.33352(13) 0.0695(5) Uani 1 1 d .
H1 H 0.248(2) 0.656(3) 0.422(3) 0.104 Uiso 1 1 d .
O2 O 0.30662(15) 0.65386(17) 0.63633(13) 0.0649(5) Uani 1 1 d .
H2 H 0.285(2) 0.714(3) 0.688(3) 0.097 Uiso 1 1 d .
C5 C 0.39643(15) 0.5307(2) 0.87267(16) 0.0431(5) Uani 1 1 d .
H5 H 0.3425 0.5906 0.9255 0.052 Uiso 1 1 calc R
C6 C 0.52376(16) 0.6055(2) 0.88788(18) 0.0529(5) Uani 1 1 d .
H6A H 0.5119 0.7024 0.8447 0.063 Uiso 1 1 calc R
H6B H 0.5778 0.5512 0.8320 0.063 Uiso 1 1 calc R
C7 C 0.41072(18) 0.3825(2) 0.9492(2) 0.0565(6) Uani 1 1 d .
H7A H 0.3273 0.3392 0.9448 0.068 Uiso 1 1 calc R
H7B H 0.4599 0.3189 0.8958 0.068 Uiso 1 1 calc R
C8 C 0.32928(19) 0.5173(2) 0.71060(18) 0.0612(6) Uani 1 1 d .
H8A H 0.3806 0.4573 0.6562 0.073 Uiso 1 1 calc R
H8B H 0.2486 0.4681 0.7083 0.073 Uiso 1 1 calc R

loop_
_atom_site_aniso_label
_atom_site_aniso_U_11
_atom_site_aniso_U_22
_atom_site_aniso_U_33
_atom_site_aniso_U_23
_atom_site_aniso_U_13
_atom_site_aniso_U_12
C1 0.0486(10) 0.0493(12) 0.0292(7) -0.0014(7) 0.0004(7) -0.0067(9)
C2 0.0680(12) 0.0444(12) 0.0433(9) 0.0013(8) -0.0086(9) 0.0006(10)
C3 0.0621(11) 0.0468(12) 0.0397(8) -0.0099(8) -0.0022(8) -0.0030(10)
C4 0.0731(12) 0.0595(14) 0.0349(9) 0.0042(9) -0.0082(8) -0.0155(11)
O1 0.0992(11) 0.0700(11) 0.0304(6) 0.0030(7) -0.0128(7) -0.0344(9)
O2 0.0919(11) 0.0659(11) 0.0297(6) 0.0027(6) -0.0086(6) 0.0215(9)
C5 0.0488(10) 0.0466(12) 0.0308(7) 0.0035(7) -0.0010(7) 0.0044(9)
C6 0.0585(11) 0.0545(13) 0.0425(9) 0.0151(9) 0.0004(8) 0.0002(10)
C7 0.0618(11) 0.0525(14) 0.0488(10) 0.0080(9) -0.0073(9) -0.0071(10)
C8 0.0759(13) 0.0591(15) 0.0410(9) -0.0006(10) -0.0106(9) 0.0067(11)

loop_
_atom_type_symbol
_atom_type_description
_atom_type_scat_dispersion_real
_atom_type_scat_dispersion_imag
_atom_type_scat_source
C C 0.0033 0.0016 'International Tables Vol C Tables 4.2.6.8 and 6.1.1.4'
H H 0.0000 0.0000 'International Tables Vol C Tables 4.2.6.8 and 6.1.1.4'
O O 0.0106 0.0060 'International Tables Vol C Tables 4.2.6.8 and 6.1.1.4'

loop_
_geom_angle_atom_site_label_1
_geom_angle_atom_site_label_2
_geom_angle_atom_site_label_3
_geom_angle
_geom_angle_site_symmetry_1
_geom_angle_site_symmetry_3
C4 C1 C3 112.45(14) . .
C4 C1 C2 110.77(14) . .
C3 C1 C2 109.85(14) . .
C4 C1 H1A 107.9 . .
C3 C1 H1A 107.9 . .
C2 C1 H1A 107.9 . .
C1 C2 C3 111.95(15) . 3_565
C1 C2 H2A 109.2 . .
C3 C2 H2A 109.2 3_565 .
C1 C2 H2B 109.2 . .
C3 C2 H2B 109.2 3_565 .
H2A C2 H2B 107.9 . .
C1 C3 C2 111.79(14) . 3_565
C1 C3 H3A 109.3 . .
C2 C3 H3A 109.3 3_565 .
C1 C3 H3B 109.3 . .
C2 C3 H3B 109.3 3_565 .
H3A C3 H3B 107.9 . .
O1 C4 C1 109.45(14) . .
O1 C4 H4A 109.8 . .
C1 C4 H4A 109.8 . .
O1 C4 H4B 109.8 . .
C1 C4 H4B 109.8 . .
H4A C4 H4B 108.2 . .
C4 O1 H1 108(2) . .
C8 O2 H2 112.2(18) . .
C6 C5 C8 112.87(14) . .
C6 C5 C7 110.44(14) . .
C8 C5 C7 111.07(15) . .
C6 C5 H5 107.4 . .
C8 C5 H5 107.4 . .
C7 C5 H5 107.4 . .
C5 C6 C7 111.96(14) . 3_667
C5 C6 H6A 109.2 . .
C7 C6 H6A 109.2 3_667 .
C5 C6 H6B 109.2 . .
C7 C6 H6B 109.2 3_667 .
H6A C6 H6B 107.9 . .
C6 C7 C5 111.65(16) 3_667 .
C6 C7 H7A 109.3 3_667 .
C5 C7 H7A 109.3 . .
C6 C7 H7B 109.3 3_667 .
C5 C7 H7B 109.3 . .
H7A C7 H7B 108.0 . .
O2 C8 C5 113.38(15) . .
O2 C8 H8A 108.9 . .
C5 C8 H8A 108.9 . .
O2 C8 H8B 108.9 . .
C5 C8 H8B 108.9 . .
H8A C8 H8B 107.7 . .

loop_
_geom_bond_atom_site_label_1
_geom_bond_atom_site_label_2
_geom_bond_distance
_geom_bond_site_symmetry_2
C1 C4 1.516(2) .
C1 C3 1.519(2) .
C1 C2 1.520(2) .
C1 H1A 0.9800 .
C2 C3 1.525(2) 3_565
C2 H2A 0.9700 .
C2 H2B 0.9700 .
C3 C2 1.525(2) 3_565
C3 H3A 0.9700 .
C3 H3B 0.9700 .
C4 O1 1.412(2) .
C4 H4A 0.9700 .
C4 H4B 0.9700 .
O1 H1 0.79(3) .
O2 C8 1.422(2) .
O2 H2 0.78(3) .
C5 C6 1.507(2) .
C5 C8 1.520(2) .
C5 C7 1.521(2) .
C5 H5 0.9800 .
C6 C7 1.521(2) 3_667
C6 H6A 0.9700 .
C6 H6B 0.9700 .
C7 C6 1.521(2) 3_667
C7 H7A 0.9700 .
C7 H7B 0.9700 .
C8 H8A 0.9700 .
C8 H8B 0.9700 .
